data_4127930
loop_
_publ_author_name
'Hisaki, Ichiro'
'Suzuki, Yuto'
'Gomez, Eduardo'
'Ji, Qin'
'Tohnai, Norimitsu'
'Nakamura, Takayoshi'
'Douhal, Abderrazzak'

_publ_section_title
;
 Acid Responsive Hydrogen-Bonded Organic Frameworks.
;
_journal_issue 5
_journal_name_full 'Journal of the American Chemical Society'
_journal_page_first 2111
_journal_page_last 2121
_journal_paper_doi 10.1021/jacs.8b12124
_journal_volume 141
_journal_year 2019
_chemical_formula_moiety 'C66 H36 N6 O12'
_chemical_formula_sum 'C66 H36 N6 O12'
_chemical_formula_weight 1105.04
_space_group_crystal_system triclinic
_space_group_IT_number 2
_space_group_name_Hall '-P 1'
_space_group_name_H-M_alt 'P -1'
_symmetry_space_group_name_Hall '-P 1'
_symmetry_space_group_name_H-M 'P -1'
_atom_sites_solution_hydrogens geom
_atom_sites_solution_primary direct
_atom_sites_solution_secondary difmap
_cell_angle_alpha 80.108(4)
_cell_angle_beta 88.822(4)
_cell_angle_gamma 82.022(5)
_cell_formula_units_Z 2
_cell_length_a 7.3893(4)
_cell_length_b 19.3980(11)
_cell_length_c 21.3787(10)
_cell_measurement_reflns_used 4242
_cell_measurement_temperature 93
_cell_measurement_theta_max 72.69
_cell_measurement_theta_min 4.67
_cell_volume 2989.6(3)
_computing_cell_refinement 'CrysAlisPro 1.171.39.20a (Rigaku OD, 2015)'
_computing_data_collection 'CrysAlisPro 1.171.39.20a (Rigaku OD, 2015)'
_computing_data_reduction 'CrysAlisPro 1.171.39.20a (Rigaku OD, 2015)'
_computing_molecular_graphics 'CrystalStructure 4.3'
_computing_publication_material 'CrystalStructure 4.3 (Rigaku, 2018)'
_computing_structure_refinement 'SHELXL Version 2014/7 (Sheldrick, 2008)'
_computing_structure_solution 'SHELXT Version 2014/5 (Sheldrick, 2014)'
_diffrn_ambient_temperature 93
_diffrn_detector_area_resol_mean 5.811
_diffrn_measured_fraction_theta_full 0.984
_diffrn_measured_fraction_theta_max 0.946
_diffrn_measurement_device_type 'Rigaku XtaLAB P200'
_diffrn_measurement_method \w
_diffrn_radiation_type 'Cu K\a'
_diffrn_radiation_wavelength 1.54184
_diffrn_reflns_av_R_equivalents 0.0850
_diffrn_reflns_av_unetI/netI 0.1196
_diffrn_reflns_Laue_measured_fraction_full 0.984
_diffrn_reflns_Laue_measured_fraction_max 0.946
_diffrn_reflns_limit_h_max 8
_diffrn_reflns_limit_h_min -9
_diffrn_reflns_limit_k_max 24
_diffrn_reflns_limit_k_min -21
_diffrn_reflns_limit_l_max 24
_diffrn_reflns_limit_l_min -26
_diffrn_reflns_number 26515
_diffrn_reflns_point_group_measured_fraction_full 0.984
_diffrn_reflns_point_group_measured_fraction_max 0.946
_diffrn_reflns_theta_full 67.684
_diffrn_reflns_theta_max 74.483
_diffrn_reflns_theta_min 4.672
_diffrn_standards_number 0
_exptl_absorpt_coefficient_mu 0.713
_exptl_absorpt_correction_T_max 1.000
_exptl_absorpt_correction_T_min 0.553
_exptl_absorpt_correction_type multi-scan
_exptl_absorpt_process_details
;
CrysAlisPro 1.171.39.20a (Rigaku Oxford Diffraction, 2015)
Empirical absorption correction using spherical harmonics,
 implemented in SCALE3 ABSPACK scaling algorithm.
;
_exptl_crystal_colour yellow
_exptl_crystal_density_diffrn 1.227
_exptl_crystal_density_method 'not measured'
_exptl_crystal_description block
_exptl_crystal_F_000 1140.00
_exptl_crystal_size_max 0.10
_exptl_crystal_size_mid 0.08
_exptl_crystal_size_min 0.05
_refine_diff_density_max 0.67
_refine_diff_density_min -0.33
_refine_ls_extinction_method none
_refine_ls_goodness_of_fit_ref 1.018
_refine_ls_hydrogen_treatment constr
_refine_ls_number_parameters 757
_refine_ls_number_reflns 11556
_refine_ls_number_restraints 0
_refine_ls_R_factor_all 0.1888
_refine_ls_R_factor_gt 0.1163
_refine_ls_shift/su_max 0.000
_refine_ls_structure_factor_coef Fsqd
_refine_ls_weighting_details 'w = 1/[\s^2^(Fo^2^)+(0.2000P)^2^] where P=(Fo^2^+2Fc^2^)/3'
_refine_ls_weighting_scheme calc
_refine_ls_wR_factor_gt 0.3031
_refine_ls_wR_factor_ref 0.3618
_reflns_Friedel_coverage 0.000
_reflns_number_gt 4903
_reflns_number_total 11556
_reflns_threshold_expression F^2^>2.0\s(F^2^)
_cod_data_source_file ja8b12124_si_003.cif
_cod_data_source_block CPHATN-1a
_cod_database_code 4127930

loop_
_space_group_symop_id
_space_group_symop_operation_xyz
1 +X,+Y,+Z
2 -X,-Y,-Z

loop_
_atom_site_label
_atom_site_type_symbol
_atom_site_fract_x
_atom_site_fract_y
_atom_site_fract_z
_atom_site_U_iso_or_equiv
_atom_site_adp_type
_atom_site_occupancy
_atom_site_site_symmetry_order
_atom_site_calc_flag
_atom_site_refinement_flags_posn
_atom_site_refinement_flags_adp
O1 O -0.6304(6) 0.5781(2) 0.06605(15) 0.1091(17) Uani 1 1 d . .
O2 O -0.3924(6) 0.5781(2) -0.00032(15) 0.1171(19) Uani 1 1 d . .
H2O H -0.4728 0.5739 -0.0261 0.141 Uiso 1 1 calc R U
O3 O 0.0106(7) 0.8946(2) 0.01386(18) 0.133(2) Uani 1 1 d . .
O4 O 0.3122(7) 0.8889(2) 0.02881(19) 0.133(2) Uani 1 1 d . .
H4O H 0.3023 0.9188 -0.0048 0.160 Uiso 1 1 calc R U
O5 O 1.4105(10) 0.8561(3) 0.5888(3) 0.145(3) Uani 1 1 d . .
O6 O 1.2376(9) 0.9166(4) 0.6548(5) 0.218(4) Uani 1 1 d . .
H6O H 1.3103 0.9462 0.6442 0.262 Uiso 1 1 calc R U
O7 O 1.3763(6) 0.5848(2) 0.90836(15) 0.1072(17) Uani 1 1 d . .
O8 O 1.1361(6) 0.5823(3) 0.97417(15) 0.127(2) Uani 1 1 d . .
H8O H 1.2176 0.5807 1.0014 0.152 Uiso 1 1 calc R U
O9 O 0.3299(8) -0.0211(3) 0.9204(2) 0.135(2) Uani 1 1 d . .
O10 O 0.0295(8) -0.0211(3) 0.90640(19) 0.143(2) Uani 1 1 d . .
H10O H 0.0387 -0.0462 0.9426 0.171 Uiso 1 1 calc R U
O11 O -0.3340(8) -0.0562(3) 0.5790(2) 0.139(2) Uani 1 1 d . .
H11O H -0.4177 -0.0803 0.5749 0.167 Uiso 1 1 calc R U
O12 O -0.5582(11) 0.0154(4) 0.6067(6) 0.243(5) Uani 1 1 d . .
N1 N 0.1152(6) 0.4887(2) 0.41689(15) 0.0904(18) Uani 1 1 d . .
N2 N 0.2808(6) 0.6105(2) 0.42648(15) 0.0849(17) Uani 1 1 d . .
N3 N 0.4294(6) 0.6219(2) 0.53959(16) 0.0865(17) Uani 1 1 d . .
N4 N 0.4340(6) 0.5099(2) 0.64420(15) 0.0862(17) Uani 1 1 d . .
N5 N 0.3296(6) 0.3842(2) 0.62719(15) 0.0883(17) Uani 1 1 d . .
N6 N 0.1363(6) 0.3796(2) 0.51454(16) 0.0899(18) Uani 1 1 d . .
C1 C 0.2007(7) 0.4955(3) 0.46941(18) 0.082(2) Uani 1 1 d . .
C2 C 0.1146(8) 0.5432(3) 0.36789(19) 0.083(2) Uani 1 1 d . .
C3 C 0.0178(8) 0.5413(3) 0.31229(19) 0.090(2) Uani 1 1 d . .
H3 H -0.0465 0.5024 0.3108 0.108 Uiso 1 1 calc R U
C4 C 0.0139(8) 0.5941(3) 0.25996(19) 0.089(2) Uani 1 1 d . .
C5 C 0.1150(8) 0.6528(3) 0.26248(19) 0.085(2) Uani 1 1 d . .
C6 C 0.2079(8) 0.6552(3) 0.31675(19) 0.086(2) Uani 1 1 d . .
H6 H 0.2764 0.6929 0.3177 0.104 Uiso 1 1 calc R U
C7 C 0.2040(8) 0.6024(3) 0.37171(18) 0.086(2) Uani 1 1 d . .
C8 C 0.2770(8) 0.5577(3) 0.47517(19) 0.089(2) Uani 1 1 d . .
C9 C 0.3586(7) 0.5635(3) 0.53610(18) 0.082(2) Uani 1 1 d . .
C10 C 0.5144(8) 0.6237(3) 0.59465(19) 0.091(2) Uani 1 1 d . .
C11 C 0.6228(8) 0.6773(3) 0.5980(2) 0.097(2) Uani 1 1 d . .
H11 H 0.6216 0.7152 0.5633 0.117 Uiso 1 1 calc R U
C12 C 0.7297(8) 0.6762(3) 0.6497(2) 0.096(2) Uani 1 1 d . .
C13 C 0.7225(8) 0.6221(3) 0.7051(2) 0.090(2) Uani 1 1 d . .
C14 C 0.6093(8) 0.5712(3) 0.7037(2) 0.095(2) Uani 1 1 d . .
H14 H 0.5968 0.5374 0.7409 0.114 Uiso 1 1 calc R U
C15 C 0.5117(8) 0.5684(3) 0.64811(19) 0.085(2) Uani 1 1 d . .
C16 C 0.3651(8) 0.5063(3) 0.58840(19) 0.091(2) Uani 1 1 d . .
C17 C 0.3045(8) 0.4389(3) 0.57985(19) 0.088(2) Uani 1 1 d . .
C18 C 0.2563(8) 0.3262(3) 0.61882(19) 0.090(2) Uani 1 1 d . .
C19 C 0.2722(8) 0.2651(3) 0.6670(2) 0.092(2) Uani 1 1 d . .
H19 H 0.3474 0.2635 0.7029 0.110 Uiso 1 1 calc R U
C20 C 0.1825(9) 0.2086(3) 0.6634(2) 0.094(2) Uani 1 1 d . .
C21 C 0.0684(9) 0.2105(3) 0.6086(2) 0.103(2) Uani 1 1 d . .
C22 C 0.0611(9) 0.2669(3) 0.5603(2) 0.101(2) Uani 1 1 d . .
H22 H -0.0081 0.2670 0.5234 0.121 Uiso 1 1 calc R U
C23 C 0.1535(8) 0.3251(3) 0.5638(2) 0.090(2) Uani 1 1 d . .
C24 C 0.2129(8) 0.4356(3) 0.52255(18) 0.080(2) Uani 1 1 d . .
C25 C -0.1035(8) 0.5898(3) 0.20559(19) 0.089(2) Uani 1 1 d . .
C26 C -0.2864(8) 0.5828(3) 0.2174(2) 0.088(2) Uani 1 1 d . .
H26 H -0.3318 0.5805 0.2595 0.105 Uiso 1 1 calc R U
C27 C -0.4035(8) 0.5793(3) 0.1683(2) 0.096(2) Uani 1 1 d . .
H27 H -0.5284 0.5749 0.1768 0.116 Uiso 1 1 calc R U
C28 C -0.3378(8) 0.5822(3) 0.1072(2) 0.092(2) Uani 1 1 d . .
C29 C -0.1529(8) 0.5866(3) 0.0951(2) 0.096(2) Uani 1 1 d . .
H29 H -0.1069 0.5870 0.0532 0.115 Uiso 1 1 calc R U
C30 C -0.0361(9) 0.5902(3) 0.1442(2) 0.097(2) Uani 1 1 d . .
H30 H 0.0897 0.5930 0.1359 0.116 Uiso 1 1 calc R U
C31 C -0.4646(10) 0.5795(3) 0.0551(2) 0.098(2) Uani 1 1 d . .
C32 C 0.1235(8) 0.7098(3) 0.20622(19) 0.091(2) Uani 1 1 d . .
C33 C -0.0322(9) 0.7421(3) 0.1723(2) 0.095(2) Uani 1 1 d . .
H33 H -0.1473 0.7281 0.1852 0.115 Uiso 1 1 calc R U
C34 C -0.0227(10) 0.7945(3) 0.1197(2) 0.108(3) Uani 1 1 d . .
H34 H -0.1301 0.8155 0.0962 0.130 Uiso 1 1 calc R U
C35 C 0.1441(9) 0.8161(3) 0.1018(2) 0.104(3) Uani 1 1 d . .
C36 C 0.3039(9) 0.7846(3) 0.1356(2) 0.104(2) Uani 1 1 d . .
H36 H 0.4191 0.7985 0.1225 0.125 Uiso 1 1 calc R U
C37 C 0.2902(9) 0.7327(3) 0.1886(2) 0.097(2) Uani 1 1 d . .
H37 H 0.3963 0.7127 0.2131 0.116 Uiso 1 1 calc R U
C38 C 0.1574(11) 0.8703(4) 0.0441(3) 0.121(3) Uani 1 1 d . .
C39 C 0.8645(9) 0.7274(3) 0.6456(2) 0.094(2) Uani 1 1 d . .
C40 C 1.0108(10) 0.7178(3) 0.6045(2) 0.109(3) Uani 1 1 d . .
H40 H 1.0199 0.6797 0.5815 0.130 Uiso 1 1 calc R U
C41 C 1.1461(10) 0.7634(3) 0.5962(3) 0.109(3) Uani 1 1 d . .
H41 H 1.2444 0.7575 0.5673 0.131 Uiso 1 1 calc R U
C42 C 1.1288(11) 0.8167(4) 0.6318(4) 0.110(3) Uani 1 1 d . .
C43 C 0.9858(12) 0.8253(4) 0.6743(4) 0.123(3) Uani 1 1 d . .
H43 H 0.9788 0.8620 0.6989 0.148 Uiso 1 1 calc R U
C44 C 0.8531(10) 0.7802(3) 0.6811(3) 0.115(3) Uani 1 1 d . .
H44 H 0.7552 0.7861 0.7100 0.137 Uiso 1 1 calc R U
C45 C 1.2771(16) 0.8639(4) 0.6237(5) 0.138(4) Uani 1 1 d . .
C46 C 0.8451(8) 0.6146(3) 0.7603(2) 0.087(2) Uani 1 1 d . .
C47 C 1.0366(9) 0.6135(3) 0.7509(2) 0.095(2) Uani 1 1 d . .
H47 H 1.0854 0.6193 0.7092 0.114 Uiso 1 1 calc R U
C48 C 1.1513(9) 0.6040(3) 0.8029(2) 0.097(2) Uani 1 1 d . .
H48 H 1.2793 0.6027 0.7968 0.116 Uiso 1 1 calc R U
C49 C 1.0803(9) 0.5963(3) 0.8640(2) 0.102(2) Uani 1 1 d . .
C50 C 0.8931(9) 0.5962(3) 0.8740(2) 0.098(2) Uani 1 1 d . .
H50 H 0.8448 0.5906 0.9158 0.118 Uiso 1 1 calc R U
C51 C 0.7786(9) 0.6044(3) 0.8216(2) 0.094(2) Uani 1 1 d . .
H51 H 0.6516 0.6028 0.8281 0.113 Uiso 1 1 calc R U
C52 C 1.2082(10) 0.5872(4) 0.9186(2) 0.110(3) Uani 1 1 d . .
C53 C 0.1825(9) 0.1511(3) 0.7193(2) 0.096(2) Uani 1 1 d . .
C54 C 0.0238(10) 0.1254(3) 0.7419(2) 0.113(3) Uani 1 1 d . .
H54 H -0.0869 0.1422 0.7190 0.136 Uiso 1 1 calc R U
C55 C 0.0217(10) 0.0761(3) 0.7969(3) 0.112(3) Uani 1 1 d . .
H55 H -0.0895 0.0603 0.8123 0.134 Uiso 1 1 calc R U
C56 C 0.1853(10) 0.0500(3) 0.8292(3) 0.112(3) Uani 1 1 d . .
C57 C 0.3487(10) 0.0738(3) 0.8069(3) 0.115(3) Uani 1 1 d . .
H57 H 0.4612 0.0553 0.8281 0.139 Uiso 1 1 calc R U
C58 C 0.3422(10) 0.1254(3) 0.7524(3) 0.110(3) Uani 1 1 d . .
H58 H 0.4516 0.1434 0.7378 0.133 Uiso 1 1 calc R U
C59 C 0.1830(11) -0.0013(4) 0.8900(3) 0.126(3) Uani 1 1 d . .
C61 C -0.0503(9) 0.1556(3) 0.6011(2) 0.094(2) Uani 1 1 d . .
C70 C -0.4026(15) 0.0026(4) 0.5924(5) 0.131(4) Uani 1 1 d . .
C74 C -0.2400(10) 0.1773(3) 0.5915(2) 0.112(3) Uani 1 1 d . .
H74 H -0.2895 0.2257 0.5879 0.135 Uiso 1 1 calc R U
C78 C -0.2764(11) 0.0565(4) 0.5902(3) 0.114(3) Uani 1 1 d . .
C81 C 0.0197(10) 0.0865(4) 0.6025(3) 0.116(3) Uani 1 1 d . .
H81 H 0.1469 0.0718 0.6091 0.139 Uiso 1 1 calc R U
C83 C -0.0942(11) 0.0376(4) 0.5942(3) 0.114(3) Uani 1 1 d . .
H83 H -0.0434 -0.0096 0.5915 0.137 Uiso 1 1 calc R U
C84 C -0.3529(11) 0.1262(4) 0.5874(3) 0.122(3) Uani 1 1 d . .
H84 H -0.4813 0.1392 0.5827 0.147 Uiso 1 1 calc R U

loop_
_atom_site_aniso_label
_atom_site_aniso_U_11
_atom_site_aniso_U_22
_atom_site_aniso_U_33
_atom_site_aniso_U_23
_atom_site_aniso_U_13
_atom_site_aniso_U_12
O1 0.125(4) 0.164(4) 0.0452(18) 0.031(2) -0.054(2) -0.097(3)
O2 0.139(4) 0.181(4) 0.0404(18) 0.031(2) -0.054(2) -0.110(3)
O3 0.181(5) 0.142(4) 0.068(2) 0.075(2) -0.066(3) -0.101(3)
O4 0.175(5) 0.138(4) 0.078(3) 0.079(2) -0.052(3) -0.105(3)
O5 0.170(6) 0.150(5) 0.130(4) 0.028(3) -0.041(4) -0.134(5)
O6 0.168(6) 0.141(5) 0.382(12) -0.064(7) 0.014(7) -0.124(5)
O7 0.126(4) 0.153(4) 0.0496(19) 0.031(2) -0.057(2) -0.094(3)
O8 0.143(4) 0.207(5) 0.0401(18) 0.033(2) -0.056(2) -0.115(4)
O9 0.176(5) 0.139(4) 0.078(3) 0.076(3) -0.055(3) -0.090(4)
O10 0.196(5) 0.146(4) 0.080(3) 0.081(3) -0.059(3) -0.118(4)
O11 0.166(5) 0.134(5) 0.135(4) 0.009(3) -0.025(4) -0.119(4)
O12 0.143(6) 0.146(6) 0.469(16) -0.057(7) -0.010(8) -0.115(6)
N1 0.132(4) 0.109(3) 0.0348(18) 0.0458(18) -0.054(2) -0.098(3)
N2 0.119(4) 0.102(3) 0.0359(17) 0.0459(18) -0.053(2) -0.088(3)
N3 0.126(4) 0.096(3) 0.0431(19) 0.0408(18) -0.055(2) -0.090(3)
N4 0.125(4) 0.098(3) 0.0399(18) 0.0436(18) -0.057(2) -0.092(3)
N5 0.127(4) 0.103(3) 0.0380(18) 0.0481(19) -0.053(2) -0.094(3)
N6 0.132(4) 0.102(3) 0.0411(19) 0.0453(19) -0.055(2) -0.098(3)
C1 0.111(4) 0.101(4) 0.037(2) 0.042(2) -0.048(2) -0.089(3)
C2 0.115(4) 0.100(3) 0.038(2) 0.042(2) -0.048(2) -0.086(3)
C3 0.133(5) 0.108(4) 0.034(2) 0.043(2) -0.052(3) -0.097(4)
C4 0.123(5) 0.111(4) 0.038(2) 0.044(2) -0.054(3) -0.095(4)
C5 0.120(4) 0.100(4) 0.038(2) 0.041(2) -0.046(3) -0.086(3)
C6 0.126(5) 0.100(4) 0.037(2) 0.042(2) -0.052(3) -0.089(3)
C7 0.127(5) 0.102(4) 0.036(2) 0.042(2) -0.054(3) -0.095(4)
C8 0.125(4) 0.106(4) 0.041(2) 0.047(2) -0.057(3) -0.096(4)
C9 0.118(4) 0.096(3) 0.034(2) 0.042(2) -0.051(2) -0.088(3)
C10 0.128(5) 0.111(4) 0.040(2) 0.045(2) -0.053(3) -0.100(4)
C11 0.141(5) 0.104(4) 0.054(3) 0.045(2) -0.062(3) -0.103(4)
C12 0.137(5) 0.112(4) 0.047(2) 0.038(2) -0.056(3) -0.103(4)
C13 0.122(5) 0.112(4) 0.044(2) 0.038(2) -0.055(3) -0.094(4)
C14 0.137(5) 0.113(4) 0.043(2) 0.042(2) -0.061(3) -0.100(4)
C15 0.115(4) 0.099(4) 0.043(2) 0.041(2) -0.055(3) -0.085(3)
C16 0.131(5) 0.105(4) 0.042(2) 0.048(2) -0.058(3) -0.100(4)
C17 0.124(4) 0.106(4) 0.038(2) 0.048(2) -0.054(3) -0.099(4)
C18 0.137(5) 0.101(4) 0.038(2) 0.046(2) -0.053(3) -0.100(4)
C19 0.136(5) 0.101(4) 0.042(2) 0.045(2) -0.049(3) -0.090(4)
C20 0.137(5) 0.098(4) 0.049(3) 0.041(3) -0.041(3) -0.087(4)
C21 0.150(5) 0.109(4) 0.056(3) 0.047(3) -0.051(3) -0.106(4)
C22 0.143(5) 0.107(4) 0.058(3) 0.050(3) -0.056(3) -0.105(4)
C23 0.134(5) 0.100(4) 0.041(2) 0.044(2) -0.051(3) -0.095(4)
C24 0.116(4) 0.095(3) 0.035(2) 0.036(2) -0.047(2) -0.083(3)
C25 0.125(5) 0.103(4) 0.041(2) 0.044(2) -0.053(3) -0.089(4)
C26 0.123(5) 0.106(4) 0.038(2) 0.042(2) -0.053(3) -0.087(4)
C27 0.135(5) 0.116(4) 0.044(2) 0.043(2) -0.057(3) -0.099(4)
C28 0.121(5) 0.125(4) 0.036(2) 0.039(2) -0.052(3) -0.089(4)
C29 0.113(5) 0.141(5) 0.038(2) 0.033(3) -0.046(3) -0.089(4)
C30 0.132(5) 0.126(4) 0.039(2) 0.041(2) -0.054(3) -0.099(4)
C31 0.130(6) 0.131(5) 0.038(2) 0.033(3) -0.050(3) -0.090(4)
C32 0.128(5) 0.110(4) 0.039(2) 0.047(2) -0.054(3) -0.094(4)
C33 0.134(5) 0.116(4) 0.038(2) 0.044(2) -0.052(3) -0.089(4)
C34 0.154(6) 0.121(4) 0.051(3) 0.054(3) -0.058(3) -0.100(4)
C35 0.148(6) 0.116(4) 0.049(3) 0.053(3) -0.052(3) -0.094(4)
C36 0.147(6) 0.115(4) 0.051(3) 0.047(3) -0.045(3) -0.095(4)
C37 0.133(5) 0.114(4) 0.046(2) 0.046(3) -0.048(3) -0.096(4)
C38 0.168(7) 0.137(5) 0.058(3) 0.061(3) -0.056(4) -0.110(5)
C39 0.135(5) 0.103(4) 0.052(3) 0.038(3) -0.059(3) -0.093(4)
C40 0.162(6) 0.129(5) 0.044(3) 0.040(3) -0.058(3) -0.114(5)
C41 0.155(6) 0.115(4) 0.065(3) 0.042(3) -0.061(3) -0.108(4)
C42 0.130(6) 0.096(4) 0.112(5) 0.028(4) -0.055(5) -0.088(5)
C43 0.134(7) 0.108(5) 0.142(7) 0.002(5) -0.050(6) -0.085(5)
C44 0.140(6) 0.110(5) 0.105(4) 0.021(4) -0.054(4) -0.097(5)
C45 0.175(10) 0.088(5) 0.164(8) 0.015(5) -0.067(7) -0.095(6)
C46 0.122(5) 0.098(4) 0.047(2) 0.035(2) -0.055(3) -0.084(4)
C47 0.134(5) 0.111(4) 0.048(2) 0.036(2) -0.057(3) -0.094(4)
C48 0.136(5) 0.119(4) 0.043(2) 0.037(2) -0.058(3) -0.100(4)
C49 0.131(5) 0.140(5) 0.041(2) 0.035(3) -0.055(3) -0.102(4)
C50 0.125(5) 0.130(5) 0.047(3) 0.023(3) -0.049(3) -0.083(4)
C51 0.126(5) 0.118(4) 0.046(2) 0.031(3) -0.052(3) -0.090(4)
C52 0.143(6) 0.149(5) 0.044(3) 0.040(3) -0.059(3) -0.107(5)
C53 0.136(5) 0.101(4) 0.053(3) 0.047(3) -0.045(3) -0.088(4)
C54 0.166(6) 0.114(4) 0.062(3) 0.054(3) -0.060(4) -0.109(5)
C55 0.149(6) 0.117(5) 0.068(3) 0.058(3) -0.047(4) -0.096(4)
C56 0.147(6) 0.113(4) 0.068(3) 0.061(3) -0.046(4) -0.087(4)
C57 0.146(6) 0.124(5) 0.069(3) 0.064(3) -0.050(4) -0.083(5)
C58 0.147(6) 0.116(5) 0.066(3) 0.056(3) -0.046(4) -0.088(4)
C59 0.167(7) 0.130(5) 0.077(4) 0.068(4) -0.059(4) -0.104(5)
C61 0.136(6) 0.098(4) 0.053(3) 0.039(3) -0.039(3) -0.092(4)
C70 0.127(8) 0.069(5) 0.207(9) -0.001(5) -0.032(6) -0.067(5)
C74 0.160(6) 0.114(5) 0.070(3) 0.044(3) -0.052(4) -0.109(5)
C78 0.136(7) 0.101(5) 0.114(5) 0.021(4) -0.037(4) -0.092(5)
C81 0.140(6) 0.119(5) 0.091(4) 0.048(4) -0.050(4) -0.099(5)
C83 0.133(6) 0.109(5) 0.105(5) 0.031(4) -0.037(4) -0.087(5)
C84 0.159(7) 0.118(5) 0.099(4) 0.034(4) -0.054(4) -0.111(5)

loop_
_atom_type_symbol
_atom_type_description
_atom_type_scat_dispersion_real
_atom_type_scat_dispersion_imag
_atom_type_scat_source
C C 0.0181 0.0091
;
International Tables for Crystallography
(Vol. C, Tables 4.2.6.8 and 6.1.1.4)
;
H H 0.0000 0.0000
;
International Tables for Crystallography
(Vol. C, Table 6.1.1.4)
;
N N 0.0311 0.0180
;
International Tables for Crystallography
(Vol. C, Tables 4.2.6.8 and 6.1.1.4)
;
O O 0.0492 0.0322
;
International Tables for Crystallography
(Vol. C, Tables 4.2.6.8 and 6.1.1.4)
;

loop_
_geom_angle_atom_site_label_1
_geom_angle_atom_site_label_2
_geom_angle_atom_site_label_3
_geom_angle
C31 O2 H2O 109.5
C38 O4 H4O 109.5
C45 O6 H6O 109.5
C52 O8 H8O 109.5
C59 O10 H10O 109.5
C70 O11 H11O 109.5
C1 N1 C2 115.5(3)
C8 N2 C7 116.1(3)
C9 N3 C10 116.5(3)
C16 N4 C15 116.7(3)
C17 N5 C18 115.9(3)
C24 N6 C23 115.8(3)
N1 C1 C8 122.5(3)
N1 C1 C24 117.1(3)
C8 C1 C24 120.4(3)
N1 C2 C3 118.4(3)
N1 C2 C7 122.0(3)
C3 C2 C7 119.5(3)
C4 C3 C2 121.8(4)
C4 C3 H3 119.1
C2 C3 H3 119.1
C3 C4 C5 118.6(3)
C3 C4 C25 117.6(3)
C5 C4 C25 123.7(3)
C6 C5 C4 119.7(3)
C6 C5 C32 119.2(3)
C4 C5 C32 121.1(3)
C5 C6 C7 121.5(3)
C5 C6 H6 119.2
C7 C6 H6 119.2
N2 C7 C2 121.7(3)
N2 C7 C6 119.7(3)
C2 C7 C6 118.6(3)
N2 C8 C1 121.9(3)
N2 C8 C9 118.6(3)
C1 C8 C9 119.5(3)
N3 C9 C16 122.0(3)
N3 C9 C8 117.8(3)
C16 C9 C8 120.1(3)
N3 C10 C11 119.9(3)
N3 C10 C15 121.3(3)
C11 C10 C15 118.5(3)
C12 C11 C10 121.9(3)
C12 C11 H11 119.1
C10 C11 H11 119.1
C11 C12 C13 120.0(3)
C11 C12 C39 118.9(3)
C13 C12 C39 120.9(3)
C14 C13 C12 118.6(3)
C14 C13 C46 118.6(3)
C12 C13 C46 122.5(3)
C13 C14 C15 121.3(3)
C13 C14 H14 119.4
C15 C14 H14 119.4
N4 C15 C14 119.3(3)
N4 C15 C10 121.1(3)
C14 C15 C10 119.3(3)
N4 C16 C9 122.0(4)
N4 C16 C17 117.9(3)
C9 C16 C17 120.0(3)
N5 C17 C24 122.1(4)
N5 C17 C16 118.7(3)
C24 C17 C16 119.1(3)
N5 C18 C23 121.8(3)
N5 C18 C19 120.6(3)
C23 C18 C19 117.6(4)
C20 C19 C18 122.2(4)
C20 C19 H19 118.9
C18 C19 H19 118.9
C19 C20 C21 119.3(4)
C19 C20 C53 119.5(4)
C21 C20 C53 120.6(4)
C22 C21 C20 118.9(4)
C22 C21 C61 116.1(4)
C20 C21 C61 124.9(4)
C21 C22 C23 121.9(4)
C21 C22 H22 119.0
C23 C22 H22 119.0
N6 C23 C22 118.3(3)
N6 C23 C18 121.8(4)
C22 C23 C18 119.9(3)
N6 C24 C17 122.4(3)
N6 C24 C1 117.4(3)
C17 C24 C1 120.2(3)
C26 C25 C30 119.3(4)
C26 C25 C4 118.1(5)
C30 C25 C4 122.6(5)
C25 C26 C27 120.7(5)
C25 C26 H26 119.6
C27 C26 H26 119.6
C28 C27 C26 119.9(5)
C28 C27 H27 120.1
C26 C27 H27 120.1
C27 C28 C29 119.9(4)
C27 C28 C31 119.3(5)
C29 C28 C31 120.7(5)
C30 C29 C28 120.1(5)
C30 C29 H29 119.9
C28 C29 H29 119.9
C29 C30 C25 120.1(5)
C29 C30 H30 120.0
C25 C30 H30 120.0
O1 C31 O2 123.6(4)
O1 C31 C28 120.1(5)
O2 C31 C28 116.2(6)
C33 C32 C37 119.0(4)
C33 C32 C5 121.5(4)
C37 C32 C5 119.4(4)
C32 C33 C34 121.1(5)
C32 C33 H33 119.5
C34 C33 H33 119.5
C35 C34 C33 119.5(5)
C35 C34 H34 120.3
C33 C34 H34 120.3
C34 C35 C36 120.7(4)
C34 C35 C38 120.0(5)
C36 C35 C38 119.2(5)
C37 C36 C35 118.7(5)
C37 C36 H36 120.7
C35 C36 H36 120.7
C32 C37 C36 121.0(5)
C32 C37 H37 119.5
C36 C37 H37 119.5
O3 C38 O4 124.8(4)
O3 C38 C35 116.6(5)
O4 C38 C35 118.6(5)
C44 C39 C40 120.1(5)
C44 C39 C12 123.4(7)
C40 C39 C12 116.4(6)
C39 C40 C41 121.5(6)
C39 C40 H40 119.2
C41 C40 H40 119.2
C42 C41 C40 116.9(7)
C42 C41 H41 121.6
C40 C41 H41 121.6
C41 C42 C43 121.8(5)
C41 C42 C45 116.3(9)
C43 C42 C45 121.9(8)
C44 C43 C42 120.2(7)
C44 C43 H43 119.9
C42 C43 H43 119.9
C39 C44 C43 119.5(8)
C39 C44 H44 120.3
C43 C44 H44 120.3
O5 C45 O6 124.9(7)
O5 C45 C42 123.9(9)
O6 C45 C42 111.0(10)
C51 C46 C47 118.8(4)
C51 C46 C13 121.1(5)
C47 C46 C13 120.0(5)
C48 C47 C46 119.7(5)
C48 C47 H47 120.2
C46 C47 H47 120.2
C47 C48 C49 120.4(6)
C47 C48 H48 119.8
C49 C48 H48 119.8
C48 C49 C50 120.6(4)
C48 C49 C52 118.7(6)
C50 C49 C52 120.7(5)
C51 C50 C49 118.8(5)
C51 C50 H50 120.6
C49 C50 H50 120.6
C46 C51 C50 121.7(6)
C46 C51 H51 119.2
C50 C51 H51 119.2
O7 C52 O8 124.2(4)
O7 C52 C49 119.3(5)
O8 C52 C49 116.5(6)
C58 C53 C54 118.3(4)
C58 C53 C20 119.6(5)
C54 C53 C20 122.0(5)
C53 C54 C55 121.9(6)
C53 C54 H54 119.0
C55 C54 H54 119.0
C54 C55 C56 118.9(6)
C54 C55 H55 120.5
C56 C55 H55 120.5
C55 C56 C57 120.5(4)
C55 C56 C59 119.3(6)
C57 C56 C59 120.2(5)
C58 C57 C56 118.2(6)
C58 C57 H57 120.9
C56 C57 H57 120.9
C53 C58 C57 122.1(6)
C53 C58 H58 119.0
C57 C58 H58 119.0
O9 C59 O10 125.6(5)
O9 C59 C56 118.3(6)
O10 C59 C56 116.1(6)
C81 C61 C74 119.7(5)
C81 C61 C21 122.0(6)
C74 C61 C21 118.3(6)
O12 C70 O11 123.1(7)
O12 C70 C78 120.6(9)
O11 C70 C78 116.2(9)
C84 C74 C61 118.8(7)
C84 C74 H74 120.6
C61 C74 H74 120.6
C83 C78 C84 121.1(6)
C83 C78 C70 121.0(8)
C84 C78 C70 117.8(8)
C61 C81 C83 120.3(7)
C61 C81 H81 119.9
C83 C81 H81 119.9
C78 C83 C81 120.3(8)
C78 C83 H83 119.8
C81 C83 H83 119.8
C78 C84 C74 119.4(7)
C78 C84 H84 120.3
C74 C84 H84 120.3

loop_
_geom_bond_atom_site_label_1
_geom_bond_atom_site_label_2
_geom_bond_distance
O1 C31 1.245(7)
O2 C31 1.292(7)
O2 H2O 0.8400
O3 C38 1.265(8)
O4 C38 1.267(8)
O4 H4O 0.8400
O5 C45 1.232(12)
O6 C45 1.309(13)
O6 H6O 0.8400
O7 C52 1.253(8)
O8 C52 1.285(7)
O8 H8O 0.8400
O9 C59 1.255(8)
O10 C59 1.271(8)
O10 H10O 0.8400
O11 C70 1.259(10)
O11 H11O 0.8400
O12 C70 1.187(11)
N1 C1 1.334(5)
N1 C2 1.355(4)
N2 C8 1.332(4)
N2 C7 1.354(5)
N3 C9 1.326(5)
N3 C10 1.354(5)
N4 C16 1.323(5)
N4 C15 1.357(5)
N5 C17 1.329(5)
N5 C18 1.355(5)
N6 C24 1.329(5)
N6 C23 1.352(5)
C1 C8 1.425(6)
C1 C24 1.473(5)
C2 C3 1.409(5)
C2 C7 1.415(5)
C3 C4 1.379(5)
C3 H3 0.9500
C4 C5 1.454(5)
C4 C25 1.485(5)
C5 C6 1.371(5)
C5 C32 1.494(5)
C6 C7 1.423(5)
C6 H6 0.9500
C8 C9 1.474(5)
C9 C16 1.429(5)
C10 C11 1.409(5)
C10 C15 1.428(5)
C11 C12 1.368(5)
C11 H11 0.9500
C12 C13 1.447(5)
C12 C39 1.493(5)
C13 C14 1.384(5)
C13 C46 1.477(5)
C14 C15 1.416(5)
C14 H14 0.9500
C16 C17 1.481(6)
C17 C24 1.427(5)
C18 C23 1.419(5)
C18 C19 1.423(5)
C19 C20 1.371(6)
C19 H19 0.9500
C20 C21 1.450(6)
C20 C53 1.489(5)
C21 C22 1.364(5)
C21 C61 1.501(6)
C22 C23 1.410(6)
C22 H22 0.9500
C25 C26 1.390(7)
C25 C30 1.393(7)
C26 C27 1.391(5)
C26 H26 0.9500
C27 C28 1.379(7)
C27 H27 0.9500
C28 C29 1.397(8)
C28 C31 1.482(5)
C29 C30 1.390(5)
C29 H29 0.9500
C30 H30 0.9500
C32 C33 1.386(7)
C32 C37 1.389(7)
C33 C34 1.389(5)
C33 H33 0.9500
C34 C35 1.381(8)
C34 H34 0.9500
C35 C36 1.404(8)
C35 C38 1.489(5)
C36 C37 1.394(5)
C36 H36 0.9500
C37 H37 0.9500
C39 C44 1.368(10)
C39 C40 1.391(10)
C40 C41 1.414(6)
C40 H40 0.9500
C41 C42 1.377(11)
C41 H41 0.9500
C42 C43 1.391(11)
C42 C45 1.512(9)
C43 C44 1.391(8)
C43 H43 0.9500
C44 H44 0.9500
C46 C51 1.382(7)
C46 C47 1.423(8)
C47 C48 1.382(5)
C47 H47 0.9500
C48 C49 1.390(8)
C48 H48 0.9500
C49 C50 1.395(8)
C49 C52 1.489(6)
C50 C51 1.392(6)
C50 H50 0.9500
C51 H51 0.9500
C53 C58 1.376(8)
C53 C54 1.383(8)
C54 C55 1.384(6)
C54 H54 0.9500
C55 C56 1.393(9)
C55 H55 0.9500
C56 C57 1.399(8)
C56 C59 1.496(6)
C57 C58 1.396(6)
C57 H57 0.9500
C58 H58 0.9500
C61 C81 1.364(10)
C61 C74 1.415(9)
C70 C78 1.490(8)
C74 C84 1.395(6)
C74 H74 0.9500
C78 C83 1.346(10)
C78 C84 1.383(11)
C81 C83 1.388(7)
C81 H81 0.9500
C83 H83 0.9500
C84 H84 0.9500

loop_
_geom_hbond_atom_site_label_D
_geom_hbond_atom_site_label_H
_geom_hbond_atom_site_label_A
_geom_hbond_site_symmetry_A
_geom_hbond_distance_DA
_geom_hbond_distance_DH
_geom_hbond_distance_HA
_geom_hbond_angle_DHA
_geom_hbond_publ_flag
O2 H2O O7 1_354 2.596(6) 0.840 1.774 165.4 no
O4 H4O O9 1_564 2.664(6) 0.840 1.835 168.5 no
O6 H6O O12 1_765 2.658(11) 0.840 1.830 168.7 no
O8 H8O O1 1_756 2.625(6) 0.840 1.789 173.2 no
O10 H10O O3 1_546 2.594(6) 0.840 1.770 166.7 no
O11 H11O O5 1_345 2.693(10) 0.840 1.874 164.6 no

loop_
_geom_torsion_atom_site_label_1
_geom_torsion_atom_site_label_2
_geom_torsion_atom_site_label_3
_geom_torsion_atom_site_label_4
_geom_torsion
C2 N1 C1 C8 3.6(10)
C2 N1 C1 C24 -176.8(6)
C1 N1 C2 C3 -176.4(6)
C1 N1 C2 C7 2.0(10)
N1 C2 C3 C4 -178.7(6)
C7 C2 C3 C4 2.9(11)
C2 C3 C4 C5 0.8(11)
C2 C3 C4 C25 -175.5(6)
C3 C4 C5 C6 -1.4(10)
C25 C4 C5 C6 174.6(7)
C3 C4 C5 C32 176.9(6)
C25 C4 C5 C32 -7.0(11)
C4 C5 C6 C7 -1.8(10)
C32 C5 C6 C7 179.9(6)
C8 N2 C7 C2 4.0(10)
C8 N2 C7 C6 -177.8(6)
N1 C2 C7 N2 -6.1(10)
C3 C2 C7 N2 172.3(6)
N1 C2 C7 C6 175.7(6)
C3 C2 C7 C6 -5.9(10)
C5 C6 C7 N2 -172.8(6)
C5 C6 C7 C2 5.4(10)
C7 N2 C8 C1 1.5(10)
C7 N2 C8 C9 180.0(6)
N1 C1 C8 N2 -5.7(11)
C24 C1 C8 N2 174.8(6)
N1 C1 C8 C9 175.9(6)
C24 C1 C8 C9 -3.7(10)
C10 N3 C9 C16 2.3(9)
C10 N3 C9 C8 -175.6(6)
N2 C8 C9 N3 1.0(10)
C1 C8 C9 N3 179.5(6)
N2 C8 C9 C16 -176.9(6)
C1 C8 C9 C16 1.6(10)
C9 N3 C10 C11 167.8(6)
C9 N3 C10 C15 -5.9(10)
N3 C10 C11 C12 -171.5(7)
C15 C10 C11 C12 2.5(11)
C10 C11 C12 C13 -4.9(11)
C10 C11 C12 C39 169.6(7)
C11 C12 C13 C14 1.5(11)
C39 C12 C13 C14 -173.0(7)
C11 C12 C13 C46 174.9(7)
C39 C12 C13 C46 0.5(11)
C12 C13 C14 C15 4.5(11)
C46 C13 C14 C15 -169.3(7)
C16 N4 C15 C14 -171.6(6)
C16 N4 C15 C10 1.3(10)
C13 C14 C15 N4 166.1(7)
C13 C14 C15 C10 -6.9(11)
N3 C10 C15 N4 4.4(11)
C11 C10 C15 N4 -169.4(6)
N3 C10 C15 C14 177.3(6)
C11 C10 C15 C14 3.4(10)
C15 N4 C16 C9 -5.0(10)
C15 N4 C16 C17 171.1(6)
N3 C9 C16 N4 3.4(10)
C8 C9 C16 N4 -178.7(6)
N3 C9 C16 C17 -172.6(6)
C8 C9 C16 C17 5.3(10)
C18 N5 C17 C24 -2.7(10)
C18 N5 C17 C16 174.1(6)
N4 C16 C17 N5 -3.1(9)
C9 C16 C17 N5 173.0(6)
N4 C16 C17 C24 173.7(6)
C9 C16 C17 C24 -10.1(9)
C17 N5 C18 C23 -2.2(10)
C17 N5 C18 C19 -178.8(6)
N5 C18 C19 C20 172.5(6)
C23 C18 C19 C20 -4.4(11)
C18 C19 C20 C21 0.4(11)
C18 C19 C20 C53 -171.1(7)
C19 C20 C21 C22 3.6(11)
C53 C20 C21 C22 174.9(7)
C19 C20 C21 C61 -174.2(7)
C53 C20 C21 C61 -2.8(12)
C20 C21 C22 C23 -3.5(12)
C61 C21 C22 C23 174.5(7)
C24 N6 C23 C22 174.4(6)
C24 N6 C23 C18 -3.6(10)
C21 C22 C23 N6 -178.6(7)
C21 C22 C23 C18 -0.6(11)
N5 C18 C23 N6 5.6(11)
C19 C18 C23 N6 -177.6(6)
N5 C18 C23 C22 -172.3(7)
C19 C18 C23 C22 4.4(10)
C23 N6 C24 C17 -1.2(10)
C23 N6 C24 C1 178.6(6)
N5 C17 C24 N6 4.6(11)
C16 C17 C24 N6 -172.1(6)
N5 C17 C24 C1 -175.2(6)
C16 C17 C24 C1 8.0(10)
N1 C1 C24 N6 -0.7(9)
C8 C1 C24 N6 178.9(6)
N1 C1 C24 C17 179.2(6)
C8 C1 C24 C17 -1.2(10)
C3 C4 C25 C26 53.6(9)
C5 C4 C25 C26 -122.5(6)
C3 C4 C25 C30 -124.4(6)
C5 C4 C25 C30 59.5(9)
C30 C25 C26 C27 -2.7(8)
C4 C25 C26 C27 179.3(5)
C25 C26 C27 C28 0.4(9)
C26 C27 C28 C29 1.9(9)
C26 C27 C28 C31 -179.1(5)
C27 C28 C29 C30 -2.0(9)
C31 C28 C29 C30 179.0(6)
C28 C29 C30 C25 -0.2(9)
C26 C25 C30 C29 2.6(8)
C4 C25 C30 C29 -179.5(5)
C27 C28 C31 O1 3.6(9)
C29 C28 C31 O1 -177.4(6)
C27 C28 C31 O2 -175.9(6)
C29 C28 C31 O2 3.1(9)
C6 C5 C32 C33 -134.1(7)
C4 C5 C32 C33 47.5(10)
C6 C5 C32 C37 43.7(9)
C4 C5 C32 C37 -134.7(6)
C37 C32 C33 C34 2.8(10)
C5 C32 C33 C34 -179.4(6)
C32 C33 C34 C35 -1.5(10)
C33 C34 C35 C36 1.1(11)
C33 C34 C35 C38 177.7(7)
C34 C35 C36 C37 -1.8(10)
C38 C35 C36 C37 -178.5(6)
C33 C32 C37 C36 -3.6(10)
C5 C32 C37 C36 178.5(6)
C35 C36 C37 C32 3.1(10)
C34 C35 C38 O3 0.2(11)
C36 C35 C38 O3 176.9(7)
C34 C35 C38 O4 -179.9(7)
C36 C35 C38 O4 -3.2(11)
C11 C12 C39 C44 114.5(7)
C13 C12 C39 C44 -71.0(9)
C11 C12 C39 C40 -67.6(8)
C13 C12 C39 C40 106.9(7)
C44 C39 C40 C41 -2.7(8)
C12 C39 C40 C41 179.4(4)
C39 C40 C41 C42 1.5(7)
C40 C41 C42 C43 0.4(9)
C40 C41 C42 C45 178.5(5)
C41 C42 C43 C44 -1.2(10)
C45 C42 C43 C44 -179.2(6)
C40 C39 C44 C43 1.8(8)
C12 C39 C44 C43 179.6(5)
C42 C43 C44 C39 0.1(10)
C41 C42 C45 O5 -1.6(11)
C43 C42 C45 O5 176.5(8)
C41 C42 C45 O6 173.7(7)
C43 C42 C45 O6 -8.2(11)
C14 C13 C46 C51 -51.8(9)
C12 C13 C46 C51 134.7(7)
C14 C13 C46 C47 124.2(6)
C12 C13 C46 C47 -49.3(9)
C51 C46 C47 C48 -1.6(8)
C13 C46 C47 C48 -177.7(5)
C46 C47 C48 C49 -0.7(8)
C47 C48 C49 C50 1.7(9)
C47 C48 C49 C52 -179.1(6)
C48 C49 C50 C51 -0.4(9)
C52 C49 C50 C51 -179.6(6)
C47 C46 C51 C50 2.9(9)
C13 C46 C51 C50 179.0(6)
C49 C50 C51 C46 -2.0(9)
C48 C49 C52 O7 -1.9(9)
C50 C49 C52 O7 177.3(6)
C48 C49 C52 O8 178.1(6)
C50 C49 C52 O8 -2.7(9)
C19 C20 C53 C58 -44.3(10)
C21 C20 C53 C58 144.4(7)
C19 C20 C53 C54 131.4(7)
C21 C20 C53 C54 -40.0(10)
C58 C53 C54 C55 1.1(11)
C20 C53 C54 C55 -174.6(7)
C53 C54 C55 C56 -2.0(11)
C54 C55 C56 C57 0.6(12)
C54 C55 C56 C59 177.7(7)
C55 C56 C57 C58 1.6(12)
C59 C56 C57 C58 -175.4(7)
C54 C53 C58 C57 1.3(11)
C20 C53 C58 C57 177.1(7)
C56 C57 C58 C53 -2.6(12)
C55 C56 C59 O9 -175.9(8)
C57 C56 C59 O9 1.1(12)
C55 C56 C59 O10 4.0(11)
C57 C56 C59 O10 -178.9(8)
C22 C21 C61 C81 122.9(7)
C20 C21 C61 C81 -59.3(10)
C22 C21 C61 C74 -56.2(9)
C20 C21 C61 C74 121.7(7)
C81 C61 C74 C84 3.8(8)
C21 C61 C74 C84 -177.2(5)
O12 C70 C78 C83 158.7(10)
O11 C70 C78 C83 -20.8(12)
O12 C70 C78 C84 -17.8(13)
O11 C70 C78 C84 162.7(7)
C74 C61 C81 C83 0.2(8)
C21 C61 C81 C83 -178.8(6)
C84 C78 C83 C81 6.8(11)
C70 C78 C83 C81 -169.5(7)
C61 C81 C83 C78 -5.6(10)
C83 C78 C84 C74 -2.7(10)
C70 C78 C84 C74 173.7(7)
C61 C74 C84 C78 -2.6(9)
